data_8106667
loop_
_publ_author_name
'Luo, Xiaofang'
'Li, Guoqiang'
'Zuo, Ying'
'Jiang, Qi'
'Xu, Qiang'

_publ_section_title
;
 Crystal structure of
 3,3&#x2032;-(butane-1,4-diylbis(azanylylidene))bis(1-phenylbut-1-en-1-olato)-\k4
 N,N&#x2032;,O,O&#x2032;]copper(II), C24H26N2O2Cu
;
_journal_issue 5
_journal_name_full 'Zeitschrift f\"ur Kristallographie - New Crystal Structures'
_journal_page_first 757
_journal_page_last 758
_journal_paper_doi 10.1515/ncrs-2017-0014
_journal_volume 232
_journal_year 2017
_chemical_formula_sum 'C24 H26 Cu N2 O2'
_chemical_formula_weight 438.01
_space_group_IT_number 20
_space_group_name_Hall 'C 2c 2'
_space_group_name_H-M_alt 'C 2 2 21'
_symmetry_cell_setting orthorhombic
_symmetry_space_group_name_H-M 'C 2 2 21'
_atom_sites_solution_hydrogens geom
_atom_sites_solution_primary direct
_atom_sites_solution_secondary difmap
_cell_angle_alpha 90.00
_cell_angle_beta 90.00
_cell_angle_gamma 90.00
_cell_formula_units_Z 4
_cell_length_a 11.372(2)
_cell_length_b 19.861(4)
_cell_length_c 9.2904(19)
_cell_measurement_reflns_used 4450
_cell_measurement_temperature 296(2)
_cell_measurement_theta_max 28.28
_cell_measurement_theta_min 3.00
_cell_volume 2098.3(7)
_computing_cell_refinement 'Bruker SAINT'
_computing_data_collection 'Bruker APEX2'
_computing_data_reduction 'Bruker SAINT'
_computing_molecular_graphics 'Bruker SHELXTL'
_computing_publication_material 'Bruker SHELXTL'
_computing_structure_refinement 'SHELXL-97 (Sheldrick, 2008)'
_computing_structure_solution 'SHELXS-97 (Sheldrick, 2008)'
_diffrn_ambient_temperature 296(2)
_diffrn_measured_fraction_theta_full 0.997
_diffrn_measured_fraction_theta_max 0.997
_diffrn_measurement_device_type 'Bruker APEX-II CCD'
_diffrn_measurement_method '\f and \w scans'
_diffrn_radiation_monochromator graphite
_diffrn_radiation_source 'fine-focus sealed tube'
_diffrn_radiation_type MoK\a
_diffrn_radiation_wavelength 0.71073
_diffrn_reflns_av_R_equivalents 0.0299
_diffrn_reflns_av_sigmaI/netI 0.0370
_diffrn_reflns_limit_h_max 13
_diffrn_reflns_limit_h_min -13
_diffrn_reflns_limit_k_max 18
_diffrn_reflns_limit_k_min -23
_diffrn_reflns_limit_l_max 11
_diffrn_reflns_limit_l_min -10
_diffrn_reflns_number 5299
_diffrn_reflns_theta_full 24.99
_diffrn_reflns_theta_max 24.99
_diffrn_reflns_theta_min 3.01
_exptl_absorpt_coefficient_mu 1.063
_exptl_absorpt_correction_T_max 0.7480
_exptl_absorpt_correction_T_min 0.6294
_exptl_absorpt_correction_type multi-scan
_exptl_absorpt_process_details SADABS
_exptl_crystal_colour black
_exptl_crystal_density_diffrn 1.387
_exptl_crystal_density_method 'not measured'
_exptl_crystal_description block
_exptl_crystal_F_000 916
_exptl_crystal_size_max 0.48
_exptl_crystal_size_mid 0.35
_exptl_crystal_size_min 0.29
_refine_diff_density_max 0.125
_refine_diff_density_min -0.226
_refine_diff_density_rms 0.035
_refine_ls_abs_structure_details 'Flack H D (1983), Acta Cryst. A39, 876-881'
_refine_ls_abs_structure_Flack 0.010(13)
_refine_ls_extinction_coef 0.0257(14)
_refine_ls_extinction_expression Fc^*^=kFc[1+0.001xFc^2^\l^3^/sin(2\q)]^-1/4^
_refine_ls_extinction_method SHELXL
_refine_ls_goodness_of_fit_ref 1.029
_refine_ls_hydrogen_treatment constr
_refine_ls_matrix_type full
_refine_ls_number_parameters 134
_refine_ls_number_reflns 1844
_refine_ls_number_restraints 0
_refine_ls_restrained_S_all 1.029
_refine_ls_R_factor_all 0.0210
_refine_ls_R_factor_gt 0.0201
_refine_ls_shift/su_max 0.002
_refine_ls_shift/su_mean 0.000
_refine_ls_structure_factor_coef Fsqd
_refine_ls_weighting_details 'calc w=1/[\s^2^(Fo^2^)+(0.0321P)^2^+0.1874P] where P=(Fo^2^+2Fc^2^)/3'
_refine_ls_weighting_scheme calc
_refine_ls_wR_factor_gt 0.0574
_refine_ls_wR_factor_ref 0.0580
_reflns_number_gt 1795
_reflns_number_total 1844
_reflns_threshold_expression >2sigma(I)
_cod_data_source_file suppl_ncrs-2017-0014_suppl.cif
_cod_data_source_block a
_cod_depositor_comments
;
The following automatic conversions were performed:

data item '_exptl_absorpt_correction_type' value 'Multi-scan' was
changed to 'multi-scan' in accordance with the built-in table derived
from the CIF Core dictionary named 'cif_core.dic' version 2.4.5 last
updated on 2014-11-21.

data item '_symmetry_cell_setting' value 'Orthorhombic' was changed
to 'orthorhombic' in accordance with the built-in table derived from
the CIF Core dictionary named 'cif_core.dic' version 2.4.5 last
updated on 2014-11-21.

Automatic conversion script
Id: cif_fix_values 8738 2021-04-28 16:35:53Z antanas 
;
_cod_original_cell_volume 2098.2(7)
_cod_original_sg_symbol_H-M 'C222(1) '
_cod_database_code 8106667

loop_
_symmetry_equiv_pos_as_xyz
'x, y, z'
'-x, -y, z+1/2'
'-x, y, -z+1/2'
'x, -y, -z'
'x+1/2, y+1/2, z'
'-x+1/2, -y+1/2, z+1/2'
'-x+1/2, y+1/2, -z+1/2'
'x+1/2, -y+1/2, -z'

loop_
_atom_site_label
_atom_site_type_symbol
_atom_site_fract_x
_atom_site_fract_y
_atom_site_fract_z
_atom_site_U_iso_or_equiv
_atom_site_adp_type
_atom_site_occupancy
_atom_site_symmetry_multiplicity
_atom_site_calc_flag
_atom_site_refinement_flags
_atom_site_disorder_assembly
_atom_site_disorder_group
Cu1 Cu 0.0000 0.960575(11) 0.7500 0.03736(13) Uani 1 2 d S . .
C1 C 0.39982(19) 0.85574(11) 0.5406(3) 0.0643(6) Uani 1 1 d . . .
H1 H 0.4464 0.8907 0.5752 0.077 Uiso 1 1 calc R . .
C2 C 0.4488(2) 0.80753(11) 0.4523(3) 0.0711(7) Uani 1 1 d . . .
H2 H 0.5279 0.8106 0.4277 0.085 Uiso 1 1 calc R . .
C3 C 0.3832(2) 0.75528(11) 0.4001(2) 0.0571(6) Uani 1 1 d . . .
H3 H 0.4169 0.7232 0.3399 0.068 Uiso 1 1 calc R . .
C4 C 0.2670(2) 0.75098(12) 0.4380(3) 0.0584(5) Uani 1 1 d . . .
H4 H 0.2215 0.7155 0.4039 0.070 Uiso 1 1 calc R . .
C5 C 0.21708(19) 0.79920(11) 0.5267(2) 0.0521(5) Uani 1 1 d . . .
H5 H 0.1382 0.7954 0.5517 0.062 Uiso 1 1 calc R . .
C6 C 0.28160(16) 0.85280(9) 0.5788(2) 0.0407(4) Uani 1 1 d . . .
C7 C 0.22109(16) 0.90539(9) 0.6675(2) 0.0404(4) Uani 1 1 d . . .
C8 C 0.27924(19) 0.96178(11) 0.7139(3) 0.0628(6) Uani 1 1 d . . .
H8 H 0.3591 0.9641 0.6926 0.075 Uiso 1 1 calc R . .
C9 C 0.2313(2) 1.01710(11) 0.7907(2) 0.0584(6) Uani 1 1 d . . .
C10 C 0.3201(3) 1.06844(14) 0.8449(4) 0.0881(9) Uani 1 1 d . . .
H10A H 0.3033 1.1116 0.8033 0.132 Uiso 1 1 calc R . .
H10B H 0.3979 1.0546 0.8178 0.132 Uiso 1 1 calc R . .
H10C H 0.3152 1.0715 0.9479 0.132 Uiso 1 1 calc R . .
C11 C 0.0744(2) 1.08418(10) 0.8908(2) 0.0558(5) Uani 1 1 d . . .
H11A H 0.1301 1.0961 0.9656 0.067 Uiso 1 1 calc R . .
H11B H 0.0004 1.0729 0.9369 0.067 Uiso 1 1 calc R . .
C12 C 0.0560(3) 1.14458(11) 0.7927(3) 0.0787(9) Uani 1 1 d . . .
H12A H 0.0579 1.1850 0.8512 0.094 Uiso 1 1 calc R . .
H12B H 0.1215 1.1470 0.7261 0.094 Uiso 1 1 calc R . .
N1 N 0.11859(15) 1.02430(8) 0.81222(19) 0.0457(4) Uani 1 1 d . . .
O1 O 0.11051(10) 0.89373(6) 0.69193(15) 0.0434(3) Uani 1 1 d . . .

loop_
_atom_site_aniso_label
_atom_site_aniso_U_11
_atom_site_aniso_U_22
_atom_site_aniso_U_33
_atom_site_aniso_U_23
_atom_site_aniso_U_13
_atom_site_aniso_U_12
Cu1 0.04332(18) 0.03188(17) 0.03687(17) 0.000 0.00660(14) 0.000
C1 0.0465(11) 0.0518(12) 0.0946(18) -0.0074(11) 0.0191(11) -0.0059(9)
C2 0.0513(11) 0.0558(13) 0.1063(19) -0.0009(14) 0.0322(12) 0.0034(10)
C3 0.0660(14) 0.0502(12) 0.0549(12) 0.0067(10) 0.0186(10) 0.0168(10)
C4 0.0576(13) 0.0579(13) 0.0596(12) -0.0147(10) -0.0011(9) 0.0045(10)
C5 0.0398(9) 0.0582(11) 0.0582(13) -0.0130(10) 0.0031(9) -0.0011(9)
C6 0.0392(9) 0.0432(9) 0.0396(9) 0.0039(8) 0.0032(7) 0.0006(7)
C7 0.0376(9) 0.0451(10) 0.0384(10) 0.0005(8) 0.0037(7) -0.0047(7)
C8 0.0456(10) 0.0702(13) 0.0726(17) -0.0241(11) 0.0189(10) -0.0207(9)
C9 0.0643(12) 0.0517(11) 0.0592(15) -0.0145(9) 0.0131(9) -0.0233(10)
C10 0.0779(17) 0.0837(18) 0.103(2) -0.0418(17) 0.0160(16) -0.0390(15)
C11 0.0875(15) 0.0420(11) 0.0380(10) -0.0095(8) 0.0046(10) -0.0013(10)
C12 0.147(3) 0.0350(10) 0.0540(15) -0.0051(9) -0.0042(12) -0.0134(12)
N1 0.0624(10) 0.0360(8) 0.0387(7) -0.0065(7) 0.0110(7) -0.0097(7)
O1 0.0357(6) 0.0370(6) 0.0574(7) -0.0055(5) 0.0070(5) -0.0029(5)

loop_
_atom_type_symbol
_atom_type_description
_atom_type_scat_dispersion_real
_atom_type_scat_dispersion_imag
_atom_type_scat_source
C C 0.0033 0.0016 'International Tables Vol C Tables 4.2.6.8 and 6.1.1.4'
H H 0.0000 0.0000 'International Tables Vol C Tables 4.2.6.8 and 6.1.1.4'
N N 0.0061 0.0033 'International Tables Vol C Tables 4.2.6.8 and 6.1.1.4'
O O 0.0106 0.0060 'International Tables Vol C Tables 4.2.6.8 and 6.1.1.4'
Cu Cu 0.3201 1.2651 'International Tables Vol C Tables 4.2.6.8 and 6.1.1.4'

loop_
_geom_angle_atom_site_label_1
_geom_angle_atom_site_label_2
_geom_angle_atom_site_label_3
_geom_angle
_geom_angle_site_symmetry_1
_geom_angle_site_symmetry_3
O1 Cu1 O1 91.71(8) 3_556 .
O1 Cu1 N1 146.04(8) 3_556 .
O1 Cu1 N1 94.62(7) . .
O1 Cu1 N1 94.62(7) 3_556 3_556
O1 Cu1 N1 146.04(8) . 3_556
N1 Cu1 N1 98.43(11) . 3_556
C2 C1 C6 120.8(2) . .
C2 C1 H1 119.6 . .
C6 C1 H1 119.6 . .
C1 C2 C3 121.2(2) . .
C1 C2 H2 119.4 . .
C3 C2 H2 119.4 . .
C4 C3 C2 118.8(2) . .
C4 C3 H3 120.6 . .
C2 C3 H3 120.6 . .
C5 C4 C3 120.3(2) . .
C5 C4 H4 119.8 . .
C3 C4 H4 119.8 . .
C4 C5 C6 121.6(2) . .
C4 C5 H5 119.2 . .
C6 C5 H5 119.2 . .
C5 C6 C1 117.16(19) . .
C5 C6 C7 119.11(17) . .
C1 C6 C7 123.69(17) . .
O1 C7 C8 123.92(18) . .
O1 C7 C6 114.62(16) . .
C8 C7 C6 121.42(17) . .
C7 C8 C9 127.3(2) . .
C7 C8 H8 116.4 . .
C9 C8 H8 116.4 . .
N1 C9 C8 122.62(18) . .
N1 C9 C10 121.9(2) . .
C8 C9 C10 115.5(2) . .
C9 C10 H10A 109.5 . .
C9 C10 H10B 109.5 . .
H10A C10 H10B 109.5 . .
C9 C10 H10C 109.5 . .
H10A C10 H10C 109.5 . .
H10B C10 H10C 109.5 . .
N1 C11 C12 112.60(16) . .
N1 C11 H11A 109.1 . .
C12 C11 H11A 109.1 . .
N1 C11 H11B 109.1 . .
C12 C11 H11B 109.1 . .
H11A C11 H11B 107.8 . .
C12 C12 C11 115.7(2) 3_556 .
C12 C12 H12A 108.4 3_556 .
C11 C12 H12A 108.4 . .
C12 C12 H12B 108.4 3_556 .
C11 C12 H12B 108.4 . .
H12A C12 H12B 107.4 . .
C9 N1 C11 119.74(17) . .
C9 N1 Cu1 124.49(14) . .
C11 N1 Cu1 115.77(14) . .
C7 O1 Cu1 124.32(12) . .

loop_
_geom_bond_atom_site_label_1
_geom_bond_atom_site_label_2
_geom_bond_distance
_geom_bond_site_symmetry_2
Cu1 O1 1.9060(13) 3_556
Cu1 O1 1.9060(13) .
Cu1 N1 1.9377(16) .
Cu1 N1 1.9377(16) 3_556
C1 C2 1.379(3) .
C1 C6 1.392(3) .
C1 H1 0.9300 .
C2 C3 1.367(3) .
C2 H2 0.9300 .
C3 C4 1.370(3) .
C3 H3 0.9300 .
C4 C5 1.385(3) .
C4 H4 0.9300 .
C5 C6 1.380(3) .
C5 H5 0.9300 .
C6 C7 1.498(3) .
C7 O1 1.299(2) .
C7 C8 1.370(3) .
C8 C9 1.419(3) .
C8 H8 0.9300 .
C9 N1 1.305(3) .
C9 C10 1.521(3) .
C10 H10A 0.9600 .
C10 H10B 0.9600 .
C10 H10C 0.9600 .
C11 N1 1.483(2) .
C11 C12 1.521(3) .
C11 H11A 0.9700 .
C11 H11B 0.9700 .
C12 C12 1.500(6) 3_556
C12 H12A 0.9700 .
C12 H12B 0.9700 .

loop_
_geom_torsion_atom_site_label_1
_geom_torsion_atom_site_label_2
_geom_torsion_atom_site_label_3
_geom_torsion_atom_site_label_4
_geom_torsion
_geom_torsion_site_symmetry_1
_geom_torsion_site_symmetry_2
_geom_torsion_site_symmetry_3
_geom_torsion_site_symmetry_4
C6 C1 C2 C3 -0.3(4) . . . .
C1 C2 C3 C4 -0.5(4) . . . .
C2 C3 C4 C5 0.5(4) . . . .
C3 C4 C5 C6 0.3(4) . . . .
C4 C5 C6 C1 -1.2(3) . . . .
C4 C5 C6 C7 176.6(2) . . . .
C2 C1 C6 C5 1.2(3) . . . .
C2 C1 C6 C7 -176.5(2) . . . .
C5 C6 C7 O1 2.4(3) . . . .
C1 C6 C7 O1 -180.0(2) . . . .
C5 C6 C7 C8 -175.7(2) . . . .
C1 C6 C7 C8 2.0(3) . . . .
O1 C7 C8 C9 -1.9(4) . . . .
C6 C7 C8 C9 176.0(2) . . . .
C7 C8 C9 N1 -8.5(4) . . . .
C7 C8 C9 C10 172.4(3) . . . .
N1 C11 C12 C12 80.4(3) . . . 3_556
C8 C9 N1 C11 -178.7(2) . . . .
C10 C9 N1 C11 0.4(4) . . . .
C8 C9 N1 Cu1 2.1(3) . . . .
C10 C9 N1 Cu1 -178.81(19) . . . .
C12 C11 N1 C9 85.7(3) . . . .
C12 C11 N1 Cu1 -95.1(2) . . . .
O1 Cu1 N1 C9 108.34(19) 3_556 . . .
O1 Cu1 N1 C9 8.35(19) . . . .
N1 Cu1 N1 C9 -140.2(2) 3_556 . . .
O1 Cu1 N1 C11 -70.88(17) 3_556 . . .
O1 Cu1 N1 C11 -170.86(15) . . . .
N1 Cu1 N1 C11 40.58(12) 3_556 . . .
C8 C7 O1 Cu1 17.2(3) . . . .
C6 C7 O1 Cu1 -160.87(12) . . . .
O1 Cu1 O1 C7 -164.44(19) 3_556 . . .
N1 Cu1 O1 C7 -17.84(15) . . . .
N1 Cu1 O1 C7 94.70(17) 3_556 . . .
